data_2201660
loop_
_publ_author_name
'Haddad, Salim F.'
'Marshall, Jason A.'
'Crosby, G.A.'
'Twamley, Brendan'

_publ_section_title
;
 <i>fac</i>-Tricarbonylchloro(1,10-phenanthroline)rhenium(I)
;
_journal_issue 10
_journal_name_full 'Acta Crystallographica Section E'
_journal_page_first m559
_journal_page_last m561
_journal_paper_doi 10.1107/S1600536802016379
_journal_volume 58
_journal_year 2002
_chemical_formula_iupac '[Re (C12 H8 N2) (C O)3 Cl]'
_chemical_formula_moiety 'C15 H8 Cl N2 O3 Re'
_chemical_formula_sum 'C15 H8 Cl N2 O3 Re'
_chemical_formula_weight 485.88
_chemical_name_common Re(phen)(CO)3Cl
_chemical_name_systematic
;
Fac-tricarbonylchloro(1,10-phenanthroline)rhenium(I)
;
_space_group_IT_number 2
_symmetry_cell_setting triclinic
_symmetry_space_group_name_Hall '-P 1'
_symmetry_space_group_name_H-M 'P -1'
_atom_sites_solution_hydrogens geom
_atom_sites_solution_primary direct
_atom_sites_solution_secondary difmap
_audit_creation_method SHELXL-97
_cell_angle_alpha 108.264(3)
_cell_angle_beta 95.935(3)
_cell_angle_gamma 91.440(3)
_cell_formula_units_Z 2
_cell_length_a 6.4536(14)
_cell_length_b 9.132(2)
_cell_length_c 12.841(3)
_cell_measurement_reflns_used 950
_cell_measurement_temperature 203(2)
_cell_measurement_theta_max 27.40
_cell_measurement_theta_min 2.43
_cell_volume 713.5(3)
_computing_cell_refinement 'SAINT-Plus (Bruker, 1999)'
_computing_data_collection 'SMART (Bruker, 1997-98)'
_computing_data_reduction 'SHELXTL (Sheldrick, 1998)'
_computing_molecular_graphics 'XP in SHELXTL'
_computing_publication_material 'XCIF in SHELXTL'
_computing_structure_refinement 'XL in SHELXTL'
_computing_structure_solution 'XS in SHELXTL'
_diffrn_ambient_temperature 203(2)
_diffrn_detector_area_resol_mean 8.3
_diffrn_measured_fraction_theta_full 0.995
_diffrn_measured_fraction_theta_max 0.995
_diffrn_measurement_device_type 'Siemens SMART 1K CCD diffractometer'
_diffrn_measurement_method \w
_diffrn_radiation_monochromator graphite
_diffrn_radiation_source 'normal-focus sealed tube'
_diffrn_radiation_type MoK\a
_diffrn_radiation_wavelength 0.71073
_diffrn_reflns_av_R_equivalents 0.0308
_diffrn_reflns_av_sigmaI/netI 0.0365
_diffrn_reflns_limit_h_max 7
_diffrn_reflns_limit_h_min -7
_diffrn_reflns_limit_k_max 10
_diffrn_reflns_limit_k_min -10
_diffrn_reflns_limit_l_max 15
_diffrn_reflns_limit_l_min -15
_diffrn_reflns_number 7351
_diffrn_reflns_theta_full 25.00
_diffrn_reflns_theta_max 25.00
_diffrn_reflns_theta_min 2.35
_diffrn_standards_decay_% <0.01
_exptl_absorpt_coefficient_mu 8.716
_exptl_absorpt_correction_T_max 0.7800
_exptl_absorpt_correction_T_min 0.3970
_exptl_absorpt_correction_type multi-scan
_exptl_absorpt_process_details '(SADABS; Sheldrick, 1999)'
_exptl_crystal_colour yellow
_exptl_crystal_density_diffrn 2.262
_exptl_crystal_density_method 'not measured'
_exptl_crystal_description plate
_exptl_crystal_F_000 456
_exptl_crystal_size_max 0.13
_exptl_crystal_size_mid 0.08
_exptl_crystal_size_min 0.03
_refine_diff_density_max 1.913
_refine_diff_density_min -1.376
_refine_ls_extinction_expression Fc^*^=kFc[1+0.001xFc^2^\l^3^/sin(2\q)]^-1/4^
_refine_ls_extinction_method none
_refine_ls_goodness_of_fit_ref 1.038
_refine_ls_hydrogen_treatment constr
_refine_ls_matrix_type full
_refine_ls_number_parameters 200
_refine_ls_number_reflns 2509
_refine_ls_number_restraints 0
_refine_ls_restrained_S_all 1.038
_refine_ls_R_factor_all 0.0314
_refine_ls_R_factor_gt 0.0274
_refine_ls_shift/su_max 0.000
_refine_ls_shift/su_mean 0.000
_refine_ls_structure_factor_coef Fsqd
_refine_ls_weighting_details 'calc w = 1/[\s^2^(Fo^2^)+(0.0427P)^2^] where P = (Fo^2^+2Fc^2^)/3'
_refine_ls_weighting_scheme calc
_refine_ls_wR_factor_gt 0.0657
_refine_ls_wR_factor_ref 0.0668
_reflns_number_gt 2286
_reflns_number_total 2509
_reflns_threshold_expression I>2\s(I)
_cod_data_source_file wn6111.cif
_cod_data_source_block I
_cod_depositor_comments
;
The following automatic conversions were performed:
'_symmetry_cell_setting' value 'Triclinic' changed to 'triclinic'
according to '/home/saulius/struct/CIF-dictionaries/cif_core.dic'
dictionary named 'cif_core.dic' version 2.4.1 from 2010-06-29.

Automatic conversion script
Id: cif_fix_enum 1527 2010-12-29 10:47:43Z saulius 

The following automatic conversions were performed:

'_symmetry_cell_setting' value 'Triclinic' changed to 'triclinic'
according to /home/saulius/struct/CIF-dictionaries/cif_core.dic
dictionary named 'cif_core.dic' version 2.4.1 from 2010-06-29.

Automatic conversion script
Id: cif_fix_values 1715 2011-07-08 13:25:40Z adriana 
;
_cod_original_sg_symbol_H-M P-1
_cod_database_code 2201660
_cod_database_fobs_code 2201660

loop_
_symmetry_equiv_pos_as_xyz
'x, y, z'
'-x, -y, -z'

loop_
_atom_site_label
_atom_site_fract_x
_atom_site_fract_y
_atom_site_fract_z
_atom_site_U_iso_or_equiv
_atom_site_adp_type
_atom_site_calc_flag
_atom_site_refinement_flags
_atom_site_occupancy
_atom_site_disorder_assembly
_atom_site_disorder_group
_atom_site_type_symbol
Re 0.24818(3) 0.76085(2) 0.293721(18) 0.02225(10) Uani d . 1 . . Re
Cl 0.0123(2) 0.71967(18) 0.11861(13) 0.0311(3) Uani d . 1 . . Cl
N1 0.3725(7) 0.5433(5) 0.2014(4) 0.0230(10) Uani d . 1 . . N
C2 0.5408(9) 0.5258(7) 0.1457(5) 0.0267(13) Uani d . 1 . . C
H2 0.6262 0.6139 0.1521 0.032 Uiso calc . 1 . . H
C3 0.5935(9) 0.3819(8) 0.0785(5) 0.0299(14) Uani d . 1 . . C
H3 0.7115 0.3744 0.0404 0.036 Uiso calc . 1 . . H
C4 0.4726(10) 0.2527(7) 0.0689(5) 0.0333(14) Uani d . 1 . . C
H4 0.5058 0.1557 0.0232 0.040 Uiso calc . 1 . . H
C5 0.2984(9) 0.2654(7) 0.1274(5) 0.0280(13) Uani d . 1 . . C
C6 -0.0411(8) 0.3041(7) 0.2579(5) 0.0247(12) Uani d . 1 . . C
C7 -0.1987(9) 0.3299(7) 0.3287(5) 0.0300(14) Uani d . 1 . . C
H7 -0.2812 0.2463 0.3332 0.036 Uiso calc . 1 . . H
C8 -0.2308(9) 0.4775(7) 0.3907(5) 0.0296(14) Uani d . 1 . . C
H8 -0.3365 0.4959 0.4376 0.036 Uiso calc . 1 . . H
C9 -0.1063(9) 0.6005(7) 0.3842(5) 0.0264(13) Uani d . 1 . . C
H9 -0.1309 0.7011 0.4273 0.032 Uiso calc . 1 . . H
N10 0.0472(7) 0.5814(5) 0.3190(4) 0.0209(10) Uani d . 1 . . N
C11 0.0824(8) 0.4331(6) 0.2582(4) 0.0207(12) Uani d . 1 . . C
C12 0.2551(8) 0.4143(6) 0.1940(5) 0.0212(12) Uani d . 1 . . C
C13 0.1625(10) 0.1372(7) 0.1248(5) 0.0311(14) Uani d . 1 . . C
H13 0.1854 0.0383 0.0780 0.037 Uiso calc . 1 . . H
C14 0.0037(9) 0.1530(7) 0.1867(5) 0.0295(13) Uani d . 1 . . C
H14 -0.0792 0.0653 0.1838 0.035 Uiso calc . 1 . . H
O15 0.0104(7) 1.0478(5) 0.4025(4) 0.0393(11) Uani d . 1 . . O
C15 0.1007(9) 0.9398(7) 0.3634(5) 0.0283(13) Uani d . 1 . . C
C16 0.4410(10) 0.8945(7) 0.2562(5) 0.0297(14) Uani d . 1 . . C
O16 0.5550(7) 0.9725(5) 0.2296(4) 0.0440(12) Uani d . 1 . . O
C17 0.4213(9) 0.7847(6) 0.4354(5) 0.0249(13) Uani d . 1 . . C
O17 0.5122(8) 0.8039(6) 0.5134(4) 0.0449(12) Uani d . 1 . . O

loop_
_atom_site_aniso_label
_atom_site_aniso_U_11
_atom_site_aniso_U_22
_atom_site_aniso_U_33
_atom_site_aniso_U_12
_atom_site_aniso_U_13
_atom_site_aniso_U_23
Re 0.01975(13) 0.02004(14) 0.02647(15) -0.00248(9) 0.00854(9) 0.00513(10)
Cl 0.0276(7) 0.0327(8) 0.0341(8) 0.0004(6) 0.0087(6) 0.0107(7)
N1 0.020(2) 0.026(3) 0.024(3) 0.003(2) 0.0076(19) 0.008(2)
C2 0.020(3) 0.032(3) 0.029(3) 0.001(2) 0.007(2) 0.010(3)
C3 0.021(3) 0.042(4) 0.030(3) 0.005(3) 0.009(2) 0.016(3)
C4 0.036(3) 0.031(4) 0.035(4) 0.011(3) 0.008(3) 0.011(3)
C5 0.031(3) 0.026(3) 0.028(3) 0.006(3) 0.006(2) 0.007(3)
C6 0.022(3) 0.026(3) 0.028(3) -0.004(2) 0.005(2) 0.010(3)
C7 0.027(3) 0.031(3) 0.037(4) -0.007(3) 0.005(3) 0.018(3)
C8 0.023(3) 0.037(4) 0.034(3) 0.003(3) 0.012(2) 0.016(3)
C9 0.022(3) 0.026(3) 0.029(3) 0.001(2) 0.009(2) 0.004(3)
N10 0.019(2) 0.020(2) 0.022(3) -0.0005(19) 0.0049(19) 0.005(2)
C11 0.021(3) 0.018(3) 0.023(3) 0.000(2) 0.004(2) 0.007(2)
C12 0.021(3) 0.020(3) 0.023(3) 0.001(2) 0.004(2) 0.007(2)
C13 0.038(3) 0.022(3) 0.032(4) 0.006(3) 0.007(3) 0.006(3)
C14 0.034(3) 0.021(3) 0.035(4) -0.004(3) 0.002(3) 0.012(3)
O15 0.050(3) 0.029(3) 0.042(3) 0.012(2) 0.017(2) 0.011(2)
C15 0.029(3) 0.027(3) 0.030(3) -0.002(3) 0.006(3) 0.011(3)
C16 0.033(3) 0.024(3) 0.027(3) -0.001(3) 0.001(3) 0.002(3)
O16 0.042(3) 0.035(3) 0.058(3) -0.014(2) 0.020(2) 0.016(2)
C17 0.020(3) 0.017(3) 0.029(3) -0.004(2) 0.016(3) -0.008(2)
O17 0.040(3) 0.047(3) 0.046(3) 0.005(2) 0.008(2) 0.011(2)

loop_
_atom_type_symbol
_atom_type_description
_atom_type_scat_dispersion_real
_atom_type_scat_dispersion_imag
_atom_type_scat_source
C C 0.0033 0.0016 'International Tables Vol C Tables 4.2.6.8 and 6.1.1.4'
H H 0.0000 0.0000 'International Tables Vol C Tables 4.2.6.8 and 6.1.1.4'
N N 0.0061 0.0033 'International Tables Vol C Tables 4.2.6.8 and 6.1.1.4'
O O 0.0106 0.0060 'International Tables Vol C Tables 4.2.6.8 and 6.1.1.4'
Cl Cl 0.1484 0.1585 'International Tables Vol C Tables 4.2.6.8 and 6.1.1.4'
Re Re -1.0185 7.2310 'International Tables Vol C Tables 4.2.6.8 and 6.1.1.4'

loop_
_geom_angle_atom_site_label_1
_geom_angle_atom_site_label_2
_geom_angle_atom_site_label_3
_geom_angle
C16 Re C15 88.5(3)
C16 Re C17 91.6(2)
C15 Re C17 90.6(2)
C16 Re N10 171.8(2)
C15 Re N10 99.5(2)
C17 Re N10 90.6(2)
C16 Re N1 96.4(2)
C15 Re N1 171.8(2)
C17 Re N1 95.86(19)
N10 Re N1 75.42(17)
C16 Re Cl 92.32(18)
C15 Re Cl 89.37(18)
C17 Re Cl 176.12(17)
N10 Re Cl 85.61(12)
N1 Re Cl 83.88(12)
C2 N1 C12 117.8(5)
C2 N1 Re 127.1(4)
C12 N1 Re 114.8(3)
N1 C2 C3 122.6(6)
N1 C2 H2 118.7
C3 C2 H2 118.7
C4 C3 C2 119.6(5)
C4 C3 H3 120.2
C2 C3 H3 120.2
C3 C4 C5 119.6(6)
C3 C4 H4 120.2
C5 C4 H4 120.2
C4 C5 C12 117.7(6)
C4 C5 C13 124.4(5)
C12 C5 C13 117.9(5)
C11 C6 C7 117.6(5)
C11 C6 C14 118.3(5)
C7 C6 C14 124.2(5)
C8 C7 C6 119.5(5)
C8 C7 H7 120.3
C6 C7 H7 120.3
C7 C8 C9 119.8(5)
C7 C8 H8 120.1
C9 C8 H8 120.1
N10 C9 C8 122.8(5)
N10 C9 H9 118.6
C8 C9 H9 118.6
C9 N10 C11 117.5(5)
C9 N10 Re 127.6(4)
C11 N10 Re 114.8(3)
N10 C11 C6 122.7(5)
N10 C11 C12 116.7(5)
C6 C11 C12 120.6(5)
N1 C12 C5 122.6(5)
N1 C12 C11 117.5(5)
C5 C12 C11 119.9(5)
C14 C13 C5 122.6(5)
C14 C13 H13 118.7
C5 C13 H13 118.7
C13 C14 C6 120.6(5)
C13 C14 H14 119.7
C6 C14 H14 119.7
O15 C15 Re 178.1(5)
O16 C16 Re 177.6(5)
O17 C17 Re 176.9(5)

loop_
_geom_bond_atom_site_label_1
_geom_bond_atom_site_label_2
_geom_bond_site_symmetry_2
_geom_bond_distance
_geom_bond_publ_flag
Re C16 . 1.921(7) ?
Re C15 . 1.927(6) ?
Re C17 . 1.981(7) ?
Re N10 . 2.188(5) ?
Re N1 . 2.191(5) ?
Re Cl . 2.4996(16) ?
N1 C2 . 1.347(7) ?
N1 C12 . 1.356(7) ?
C2 C3 . 1.400(8) ?
C2 H2 . 0.9400 ?
C3 C4 . 1.363(9) ?
C3 H3 . 0.9400 ?
C4 C5 . 1.403(9) ?
C4 H4 . 0.9400 ?
C5 C12 . 1.414(8) ?
C5 C13 . 1.435(9) ?
C6 C11 . 1.404(8) ?
C6 C7 . 1.409(8) ?
C6 C14 . 1.452(8) ?
C7 C8 . 1.367(9) ?
C7 H7 . 0.9400 ?
C8 C9 . 1.393(8) ?
C8 H8 . 0.9400 ?
C9 N10 . 1.342(7) ?
C9 H9 . 0.9400 ?
N10 C11 . 1.373(7) ?
C11 C12 . 1.436(7) ?
C13 C14 . 1.344(9) ?
C13 H13 . 0.9400 ?
C14 H14 . 0.9400 ?
O15 C15 . 1.160(7) ?
C16 O16 . 1.158(8) ?
C17 O17 . 1.069(7) ?

loop_
_geom_torsion_atom_site_label_1
_geom_torsion_atom_site_label_2
_geom_torsion_atom_site_label_3
_geom_torsion_atom_site_label_4
_geom_torsion
C16 Re N1 C2 3.8(5)
C17 Re N1 C2 -88.4(5)
N10 Re N1 C2 -177.5(5)
Cl Re N1 C2 95.5(5)
C16 Re N1 C12 -170.9(4)
C17 Re N1 C12 96.9(4)
N10 Re N1 C12 7.8(4)
Cl Re N1 C12 -79.2(4)
C12 N1 C2 C3 2.2(8)
Re N1 C2 C3 -172.3(4)
N1 C2 C3 C4 -0.6(9)
C2 C3 C4 C5 -0.8(9)
C3 C4 C5 C12 0.5(9)
C3 C4 C5 C13 -179.0(6)
C11 C6 C7 C8 2.5(8)
C14 C6 C7 C8 -178.6(6)
C6 C7 C8 C9 -0.6(9)
C7 C8 C9 N10 -0.2(9)
C8 C9 N10 C11 -1.0(8)
C8 C9 N10 Re 177.3(4)
C15 Re N10 C9 -11.7(5)
C17 Re N10 C9 79.0(5)
N1 Re N10 C9 174.9(5)
Cl Re N10 C9 -100.3(5)
C15 Re N10 C11 166.7(4)
C17 Re N10 C11 -102.7(4)
N1 Re N10 C11 -6.8(4)
Cl Re N10 C11 78.0(4)
C9 N10 C11 C6 3.1(8)
Re N10 C11 C6 -175.5(4)
C9 N10 C11 C12 -176.5(5)
Re N10 C11 C12 5.0(6)
C7 C6 C11 N10 -3.9(8)
C14 C6 C11 N10 177.2(5)
C7 C6 C11 C12 175.7(5)
C14 C6 C11 C12 -3.3(8)
C2 N1 C12 C5 -2.5(8)
Re N1 C12 C5 172.7(4)
C2 N1 C12 C11 176.8(5)
Re N1 C12 C11 -8.0(6)
C4 C5 C12 N1 1.2(9)
C13 C5 C12 N1 -179.3(5)
C4 C5 C12 C11 -178.1(5)
C13 C5 C12 C11 1.4(8)
N10 C11 C12 N1 2.0(7)
C6 C11 C12 N1 -177.5(5)
N10 C11 C12 C5 -178.7(5)
C6 C11 C12 C5 1.8(8)
C4 C5 C13 C14 176.3(6)
C12 C5 C13 C14 -3.2(9)
C5 C13 C14 C6 1.7(9)
C11 C6 C14 C13 1.6(8)
C7 C6 C14 C13 -177.3(6)
